data_4001400
loop_
_publ_author_name
'Go, Yong Bok'
'Jacobson, Allan J.'

_publ_section_title
;
 Solid Solution Precursors to Gadolinia-Doped Ceria Prepared via a
 Low-Temperature Solution Route
;
_journal_issue 19
_journal_name_full 'Chemistry of Materials'
_journal_page_first 4702
_journal_paper_doi 10.1021/cm071310k
_journal_volume 19
_journal_year 2007
_chemical_formula_analytical 'Ce0.9 Gd0.1 C H O4'
_chemical_formula_moiety 'Ce0.9 Gd0.1 CO3 OH'
_chemical_formula_sum 'C H Ce0.9 Gd0.1 O4'
_chemical_formula_weight 217.84
_chemical_name_systematic
; 
cerium gadolinium carbonato hydroxide
;
_space_group_IT_number 19
_symmetry_cell_setting orthorhombic
_symmetry_space_group_name_Hall 'P 2ac 2ab'
_symmetry_space_group_name_H-M 'P 21 21 21'
_cell_angle_alpha 90.0
_cell_angle_beta 90.0
_cell_angle_gamma 90.0
_cell_formula_units_Z 4
_cell_length_a 8.5501(2)
_cell_length_b 7.3054(2)
_cell_length_c 5.0045(1)
_cell_measurement_temperature 298
_cell_volume 312.591(13)
_computing_structure_refinement GSAS
_computing_structure_solution
;
FOX 1.2: V. Favre-Nicolin, R. J. Cerny, 
Appl. Cryst. 2002, 35, 734
;
_diffrn_ambient_temperature 298
_diffrn_detector_type 'germanium solid-state detector'
_diffrn_measurement_device_type 'Scintag XDS 2000 diffractometer'
_diffrn_radiation_monochromator CuK\a
_diffrn_radiation_polarisn_ratio 0.7
_diffrn_radiation_probe x-ray
_diffrn_radiation_type CuK\a
_exptl_absorpt_correction_T_max 1.00000
_exptl_absorpt_correction_T_min 1.00000
_exptl_absorpt_process_details
;   GSAS Absorption/surface roughness correction: function number 0
 No correction is applied.
;
_exptl_crystal_density_diffrn 4.650
_exptl_crystal_F_000 390.4
_pd_calc_method 'Rietveld Refinement'
_pd_char_colour colorless
_pd_char_particle_morphology 'cubic block'
_pd_instr_location ' ?'
_pd_meas_2theta_range_inc 0.02
_pd_meas_2theta_range_max 60.00
_pd_meas_2theta_range_min 5.00
_pd_meas_number_of_points 2751
_pd_meas_scan_method step
_pd_prep_temperature 298
_pd_proc_2theta_range_inc 0.02
_pd_proc_2theta_range_max 60.00
_pd_proc_2theta_range_min 10.00
_pd_proc_info_datetime 2007-04-12T21:34:49
_pd_proc_info_excluded_regions ' ?'
_pd_proc_ls_background_function
;   GSAS Background function number 1 with  8 terms.
 Shifted Chebyshev function of 1st kind
      1:    120.705     2:   -88.6667     3:    39.2980     4:   -22.6535    
      5:    7.72394     6:   -3.16833     7:    6.49786     8:   -4.51295    
;
_pd_proc_ls_peak_cutoff 0.02000
_pd_proc_ls_profile_function
;
 CW Profile function number 3 with  19 terms
 Pseudovoigt profile coefficients as parameterized in
 P. Thompson, D.E. Cox & J.B. Hastings (1987). J. Appl. Cryst.,20,79-83.
 Asymmetry correction of L.W. Finger, D.E. Cox & A. P. Jephcoat (1994).
 J. Appl. Cryst.,27,892-900.
 Peak tails are ignored  where the intensity is below 0.0200 times the peak
   Aniso. broadening axis   0.0   0.0   1.0
;
_pd_proc_ls_prof_R_factor 0.0643
_pd_proc_ls_prof_wR_expected 0.0534
_pd_proc_ls_prof_wR_factor 0.0913
_pd_proc_number_of_points 2751
_pd_spec_mounting 'amorphous stainless steel sample holder'
_pd_spec_mount_mode reflection
_pd_spec_shape flat_sheet
_pd_spec_size_axial '10 mm'
_pd_spec_size_thick '0.6 mm'
_refine_ls_extinction_coef none
_refine_ls_extinction_method none
_refine_ls_goodness_of_fit_all 1.73
_refine_ls_hydrogen_treatment none
_refine_ls_matrix_type full
_refine_ls_number_constraints 0
_refine_ls_number_parameters 31
_refine_ls_number_restraints 4
_refine_ls_R_Fsqd_factor 0.03063
_refine_ls_shift/su_max 0.2
_refine_ls_shift/su_mean 0.76
_reflns_d_resolution_high 1.549
_reflns_d_resolution_low 5.554
_reflns_limit_h_max 5
_reflns_limit_h_min 0
_reflns_limit_k_max 4
_reflns_limit_k_min 0
_reflns_limit_l_max 3
_reflns_limit_l_min 0
_reflns_number_total 128
_cod_data_source_file cm071310ksi20070514_012815.cif
_cod_data_source_block 2
_cod_depositor_comments
;
The following automatic conversions were performed:

'_geom_bond_publ_flag' value 'N' changed to 'n' according to
/home/saulius/struct/CIF-dictionaries/cif_core.dic dictionary named
'cif_core.dic' version 2.4.1 from 2010-06-29 (68
times).

'_geom_angle_publ_flag' value 'N' changed to 'n' according
to /home/saulius/struct/CIF-dictionaries/cif_core.dic dictionary
named 'cif_core.dic' version 2.4.1 from 2010-06-29 (108 times).

Automatic conversion script
Id: cif_fix_values 1715 2011-07-08 13:25:40Z adriana 
;
_cod_original_cell_volume 312.59(2)
_cod_original_sg_symbol_Hall 'P 21 21 21'
_cod_original_formula_sum 'C H Ce0.90 Gd0.10 O4'
_cod_database_code 4001400
_gsas_exptl_extinct_corr_t_min 1.00000
_gsas_exptl_extinct_corr_t_max 1.00000

loop_
_symmetry_equiv_pos_site_id
_symmetry_equiv_pos_as_xyz
1 +x,+y,+z
2 +x+1/2,-y+1/2,-z
3 -x,+y+1/2,-z+1/2
4 -x+1/2,-y,+z+1/2

loop_
_atom_site_type_symbol
_atom_site_label
_atom_site_fract_x
_atom_site_fract_y
_atom_site_fract_z
_atom_site_occupancy
_atom_site_thermal_displace_type
_atom_site_U_iso_or_equiv
_atom_site_symmetry_multiplicity
Ce CE1 0.91628(12) 0.64495(15) 0.7546(9) 0.9 Uiso 0.0112(7) 4
O O1 1.0554(11) 0.2092(12) 0.267(8) 1.0 Uiso 0.00371 4
O O2 0.8597(29) 0.3404(28) -0.001(5) 1.0 Uiso 0.00371 4
O O3 0.8694(30) 0.3481(29) 0.448(4) 1.0 Uiso 0.00371 4
O O4 0.8490(9) 0.9661(11) 0.738(6) 1.0 Uiso 0.00371 4
C C1 0.9314(9) 0.3045(15) 0.255(6) 1.0 Uiso 0.017 4
Gd GD1 0.91628(12) 0.64495(15) 0.7546(9) 0.1 Uiso 0.0112(7) 4

loop_
_atom_type_symbol
_atom_type_number_in_cell
_atom_type_scat_dispersion_real
_atom_type_scat_dispersion_imag
_atom_type_scat_Cromer_Mann_a1
_atom_type_scat_Cromer_Mann_a2
_atom_type_scat_Cromer_Mann_a3
_atom_type_scat_Cromer_Mann_a4
_atom_type_scat_Cromer_Mann_b1
_atom_type_scat_Cromer_Mann_b2
_atom_type_scat_Cromer_Mann_b3
_atom_type_scat_Cromer_Mann_b4
_atom_type_scat_Cromer_Mann_c
_atom_type_scat_source
Ce 3.6 0.000 0.000 21.1671 2.81219 19.7695 0.22684 11.8513 17.6083 3.33049 127.113 1.86264 International_Tables_Vol_C
O 16.0 0.000 0.000 3.04850 13.2771 2.28680 5.70110 1.54630 0.32390 0.86700 32.9089 0.25080 International_Tables_Vol_C
C 4.0 0.000 0.000 2.31000 20.8439 1.02000 10.2075 1.58860 0.56870 0.86500 51.6512 0.21560 International_Tables_Vol_C
Gd 0.4 0.000 0.000 25.0709 2.25341 19.0798 0.18195 13.8518 12.9331 3.54545 101.398 2.41960 International_Tables_Vol_C

loop_
_diffrn_radiation_wavelength
1.54178

loop_
_geom_angle_atom_site_label_1
_geom_angle_atom_site_label_2
_geom_angle_atom_site_label_3
_geom_angle
_geom_angle_site_symmetry_1
_geom_angle_site_symmetry_3
_geom_angle_publ_flag
O1 CE1 O1 156.1(4) 3_755 3_756 n
O1 CE1 O2 129.2(5) 3_755 1_556 n
O1 CE1 O2 51.9(6) 3_755 3_755 n
O1 CE1 O2 66.8(5) 3_755 4_665 n
O1 CE1 O3 66.2(5) 3_755 1_555 n
O1 CE1 O3 116.3(5) 3_755 4_665 n
O1 CE1 O4 79.4(7) 3_755 1_555 n
O1 CE1 O4 92.0(7) 3_755 3_746 n
O1 CE1 O2 73.8(5) 3_756 1_556 n
O1 CE1 O2 106.7(6) 3_756 3_755 n
O1 CE1 O2 123.0(5) 3_756 4_665 n
O1 CE1 O3 136.6(5) 3_756 1_555 n
O1 CE1 O3 74.2(5) 3_756 4_665 n
O1 CE1 O4 82.6(7) 3_756 1_555 n
O1 CE1 O4 90.4(7) 3_756 3_746 n
O2 CE1 O2 144.0(5) 1_556 3_755 n
O2 CE1 O2 95.5(5) 1_556 4_665 n
O2 CE1 O3 63.09(25) 1_556 1_555 n
O2 CE1 O3 70.6(6) 1_556 4_665 n
O2 CE1 O4 143.8(7) 1_556 1_555 n
O2 CE1 O4 71.3(7) 1_556 3_746 n
O2 CE1 O2 112.17(23) 3_755 4_665 n
O2 CE1 O3 105.3(6) 3_755 1_555 n
O2 CE1 O3 145.2(8) 3_755 4_665 n
O2 CE1 O4 68.9(6) 3_755 1_555 n
O2 CE1 O4 72.7(6) 3_755 3_746 n
O2 CE1 O3 68.2(6) 4_665 1_555 n
O2 CE1 O3 50.07(24) 4_665 4_665 n
O2 CE1 O4 74.7(6) 4_665 1_555 n
O2 CE1 O4 139.9(7) 4_665 3_746 n
O3 CE1 O3 95.0(5) 1_555 4_665 n
O3 CE1 O4 136.7(8) 1_555 1_555 n
O3 CE1 O4 72.2(7) 1_555 3_746 n
O3 CE1 O4 76.9(6) 4_665 1_555 n
O3 CE1 O4 141.6(7) 4_665 3_746 n
O4 CE1 O4 136.85(24) 1_555 3_746 n
CE1 O1 CE1 156.1(4) 3_745 3_746 n
CE1 O1 C1 97.1(10) 3_745 1_555 n
CE1 O1 GD1 0.0 3_745 3_745 n
CE1 O1 GD1 156.1(4) 3_745 3_746 n
CE1 O1 C1 103.7(11) 3_746 1_555 n
CE1 O1 GD1 156.1(4) 3_746 3_745 n
CE1 O1 GD1 0.0 3_746 3_746 n
C1 O1 GD1 97.1(10) 1_555 3_745 n
C1 O1 GD1 103.7(11) 1_555 3_746 n
GD1 O1 GD1 156.1(4) 3_745 3_746 n
CE1 O2 CE1 95.7(8) 1_554 3_745 n
CE1 O2 CE1 110.8(8) 1_554 4_664 n
CE1 O2 C1 119.8(13) 1_554 1_555 n
CE1 O2 GD1 0.0 1_554 1_554 n
CE1 O2 GD1 110.8(8) 1_554 4_664 n
CE1 O2 CE1 150.1(9) 3_745 4_664 n
CE1 O2 C1 91.1(10) 3_745 1_555 n
CE1 O2 GD1 95.7(8) 3_745 1_554 n
CE1 O2 GD1 150.1(9) 3_745 4_664 n
CE1 O2 C1 87.6(9) 4_664 1_555 n
CE1 O2 GD1 110.8(8) 4_664 1_554 n
CE1 O2 GD1 0.0 4_664 4_664 n
C1 O2 GD1 119.8(13) 1_555 1_554 n
C1 O2 GD1 87.6(9) 1_555 4_664 n
GD1 O2 GD1 110.8(8) 1_554 4_664 n
CE1 O3 CE1 109.5(8) 1_555 4_664 n
CE1 O3 C1 129.5(17) 1_555 1_555 n
CE1 O3 GD1 0.0 1_555 1_555 n
CE1 O3 GD1 109.5(8) 1_555 4_664 n
CE1 O3 C1 97.1(12) 4_664 1_555 n
CE1 O3 GD1 109.5(8) 4_664 1_555 n
CE1 O3 GD1 0.0 4_664 4_664 n
C1 O3 GD1 129.5(17) 1_555 1_555 n
C1 O3 GD1 97.1(12) 1_555 4_664 n
GD1 O3 GD1 109.5(8) 1_555 4_664 n
CE1 O4 CE1 109.25(31) 1_555 3_756 n
CE1 O4 GD1 0.0 1_555 1_555 n
CE1 O4 GD1 109.25(31) 1_555 3_756 n
CE1 O4 GD1 109.25(31) 3_756 1_555 n
CE1 O4 GD1 0.0 3_756 3_756 n
GD1 O4 GD1 109.25(31) 1_555 3_756 n
O1 C1 O2 119.93(10) 1_555 1_555 n
O1 C1 O3 119.66(34) 1_555 1_555 n
O2 C1 O3 120.06(20) 1_555 1_555 n
O1 GD1 O1 156.1(4) 3_755 3_756 n
O1 GD1 O2 129.2(5) 3_755 1_556 n
O1 GD1 O2 66.8(5) 3_755 4_665 n
O1 GD1 O3 66.2(5) 3_755 1_555 n
O1 GD1 O3 116.3(5) 3_755 4_665 n
O1 GD1 O4 79.4(7) 3_755 1_555 n
O1 GD1 O4 92.0(7) 3_755 3_746 n
O1 GD1 O2 73.8(5) 3_756 1_556 n
O1 GD1 O2 123.0(5) 3_756 4_665 n
O1 GD1 O3 136.6(5) 3_756 1_555 n
O1 GD1 O3 74.2(5) 3_756 4_665 n
O1 GD1 O4 82.6(7) 3_756 1_555 n
O1 GD1 O4 90.4(7) 3_756 3_746 n
O2 GD1 O2 95.5(5) 1_556 4_665 n
O2 GD1 O3 63.09(25) 1_556 1_555 n
O2 GD1 O3 70.6(6) 1_556 4_665 n
O2 GD1 O4 143.8(7) 1_556 1_555 n
O2 GD1 O4 71.3(7) 1_556 3_746 n
O2 GD1 O3 68.2(6) 4_665 1_555 n
O2 GD1 O3 50.07(24) 4_665 4_665 n
O2 GD1 O4 74.7(6) 4_665 1_555 n
O2 GD1 O4 139.9(7) 4_665 3_746 n
O3 GD1 O3 95.0(5) 1_555 4_665 n
O3 GD1 O4 136.7(8) 1_555 1_555 n
O3 GD1 O4 72.2(7) 1_555 3_746 n
O3 GD1 O4 76.9(6) 4_665 1_555 n
O3 GD1 O4 141.6(7) 4_665 3_746 n
O4 GD1 O4 136.85(24) 1_555 3_746 n

loop_
_geom_bond_atom_site_label_1
_geom_bond_atom_site_label_2
_geom_bond_distance
_geom_bond_site_symmetry_2
_geom_bond_publ_flag
CE1 CE1 3.9235(7) 3_746 n
CE1 CE1 3.9235(7) 3_756 n
CE1 O1 2.66(4) 3_755 n
CE1 O1 2.45(4) 3_756 n
CE1 O2 2.585(21) 1_556 n
CE1 O2 2.706(23) 3_755 n
CE1 O2 2.686(24) 4_665 n
CE1 O3 2.686(22) 1_555 n
CE1 O3 2.788(24) 3_756 n
CE1 O3 2.628(25) 4_665 n
CE1 O4 2.417(8) 1_555 n
CE1 O4 2.395(8) 3_746 n
CE1 C1 3.090(24) 3_755 n
CE1 C1 3.015(24) 3_756 n
CE1 C1 2.995(7) 4_665 n
CE1 GD1 3.9235(7) 3_746 n
CE1 GD1 3.9235(7) 3_756 n
O1 CE1 2.66(4) 3_745 n
O1 CE1 2.45(4) 3_746 n
O1 O3 2.093(29) 1_555 n
O1 C1 1.270(10) 1_555 n
O1 GD1 2.66(4) 3_745 n
O1 GD1 2.45(4) 3_746 n
O2 CE1 2.585(21) 1_554 n
O2 CE1 2.706(23) 3_745 n
O2 CE1 2.686(24) 4_664 n
O2 C1 1.442(34) 1_555 n
O2 GD1 2.585(21) 1_554 n
O2 GD1 2.706(23) 3_745 n
O2 GD1 2.686(24) 4_664 n
O3 CE1 2.686(22) 1_555 n
O3 CE1 2.788(24) 3_746 n
O3 CE1 2.628(25) 4_664 n
O3 O1 2.093(29) 1_555 n
O3 C1 1.150(34) 1_555 n
O3 GD1 2.686(22) 1_555 n
O3 GD1 2.788(24) 3_746 n
O3 GD1 2.628(25) 4_664 n
O4 CE1 2.417(8) 1_555 n
O4 CE1 2.395(8) 3_756 n
O4 GD1 2.417(8) 1_555 n
O4 GD1 2.395(8) 3_756 n
C1 CE1 3.090(24) 3_745 n
C1 CE1 3.015(24) 3_746 n
C1 CE1 2.995(7) 4_664 n
C1 O1 1.270(10) 1_555 n
C1 O2 1.442(34) 1_555 n
C1 O3 1.150(34) 1_555 n
C1 GD1 3.090(24) 3_745 n
C1 GD1 3.015(24) 3_746 n
C1 GD1 2.995(7) 4_664 n
GD1 CE1 3.9235(7) 3_746 n
GD1 CE1 3.9235(7) 3_756 n
GD1 O1 2.66(4) 3_755 n
GD1 O1 2.45(4) 3_756 n
GD1 O2 2.585(21) 1_556 n
GD1 O2 2.706(23) 3_755 n
GD1 O2 2.686(24) 4_665 n
GD1 O3 2.686(22) 1_555 n
GD1 O3 2.788(24) 3_756 n
GD1 O3 2.628(25) 4_665 n
GD1 O4 2.417(8) 1_555 n
GD1 O4 2.395(8) 3_746 n
GD1 C1 3.090(24) 3_755 n
GD1 C1 3.015(24) 3_756 n
GD1 C1 2.995(7) 4_665 n
GD1 GD1 3.9235(7) 3_746 n
GD1 GD1 3.9235(7) 3_756 n
